data_4072396
loop_
_publ_author_name
'Marinescu, Smaranda C.'
'Singh, Rojendra'
'Hock, Adam S.'
'Wampler, Keith M.'
'Schrock, Richard R.'
'M\"uller, Peter'

_publ_section_title
;
 Syntheses and Structures of Molybdenum Imido Alkylidene Pyrrolide and
 Indolide Complexes
;
_journal_issue 24
_journal_name_full Organometallics
_journal_page_first 6570
_journal_paper_doi 10.1021/om800816q
_journal_volume 27
_journal_year 2008
_chemical_formula_sum 'C45 H53 F6 Mo N2 O P'
_chemical_formula_weight 878.80
_chemical_name_systematic
; 
 ? 
;
_space_group_IT_number 19
_symmetry_cell_setting orthorhombic
_symmetry_space_group_name_Hall 'P 2ac 2ab'
_symmetry_space_group_name_H-M 'P 21 21 21'
_atom_sites_solution_hydrogens geom
_atom_sites_solution_primary direct
_atom_sites_solution_secondary difmap
_audit_creation_method SHELXL-97
_cell_angle_alpha 90.00
_cell_angle_beta 90.00
_cell_angle_gamma 90.00
_cell_formula_units_Z 4
_cell_length_a 13.7643(11)
_cell_length_b 16.5149(13)
_cell_length_c 18.7349(15)
_cell_measurement_reflns_used 9072
_cell_measurement_temperature 100(2)
_cell_measurement_theta_max 30.48
_cell_measurement_theta_min 2.47
_cell_volume 4258.7(6)
_computing_cell_refinement 'SAINT 7.3 (Bruker-AXS, 2006)'
_computing_data_collection 'APEX2 2.1 (Bruker-AXS, 2007)'
_computing_data_reduction 'SAINT 7.3 (Bruker-AXS, 2006)'
_computing_molecular_graphics 'Bruker SHELXTL'
_computing_publication_material 'Bruker SHELXTL'
_computing_structure_refinement 'SHELXL-97 (Sheldrick, 2008)'
_computing_structure_solution 'SHELXS-97 (Sheldrick, 2008)'
_diffrn_ambient_temperature 100(2)
_diffrn_detector_area_resol_mean 8.3
_diffrn_measured_fraction_theta_full 1.000
_diffrn_measured_fraction_theta_max 1.000
_diffrn_measurement_device_type 'Bruker Smart APEX CCD'
_diffrn_measurement_method 'omega and phi scans'
_diffrn_radiation_monochromator graphite
_diffrn_radiation_source 'fine-focus sealed tube'
_diffrn_radiation_type MoK\a
_diffrn_radiation_wavelength 0.71073
_diffrn_reflns_av_R_equivalents 0.0672
_diffrn_reflns_av_sigmaI/netI 0.0400
_diffrn_reflns_limit_h_max 19
_diffrn_reflns_limit_h_min -19
_diffrn_reflns_limit_k_max 23
_diffrn_reflns_limit_k_min -23
_diffrn_reflns_limit_l_max 26
_diffrn_reflns_limit_l_min -26
_diffrn_reflns_number 98808
_diffrn_reflns_theta_full 30.03
_diffrn_reflns_theta_max 30.03
_diffrn_reflns_theta_min 1.64
_exptl_absorpt_coefficient_mu 0.408
_exptl_absorpt_correction_T_max 0.9799
_exptl_absorpt_correction_T_min 0.8874
_exptl_absorpt_correction_type multi-scan
_exptl_absorpt_process_details 'SADABS (Sheldrick, 2007)'
_exptl_crystal_colour orange
_exptl_crystal_density_diffrn 1.371
_exptl_crystal_density_method 'not measured'
_exptl_crystal_description plate
_exptl_crystal_F_000 1824
_exptl_crystal_size_max 0.30
_exptl_crystal_size_mid 0.20
_exptl_crystal_size_min 0.05
_refine_diff_density_max 0.661
_refine_diff_density_min -0.351
_refine_diff_density_rms 0.061
_refine_ls_abs_structure_details 'Flack H D (1983), Acta Cryst. A39, 876-881'
_refine_ls_abs_structure_Flack -0.019(16)
_refine_ls_extinction_method none
_refine_ls_goodness_of_fit_ref 1.028
_refine_ls_hydrogen_treatment mixed
_refine_ls_matrix_type full
_refine_ls_number_parameters 518
_refine_ls_number_reflns 12456
_refine_ls_number_restraints 1
_refine_ls_restrained_S_all 1.028
_refine_ls_R_factor_all 0.0373
_refine_ls_R_factor_gt 0.0310
_refine_ls_shift/su_max 0.003
_refine_ls_shift/su_mean 0.000
_refine_ls_structure_factor_coef Fsqd
_refine_ls_weighting_details 'calc w=1/[\s^2^(Fo^2^)+(0.0289P)^2^+1.1699P] where P=(Fo^2^+2Fc^2^)/3'
_refine_ls_weighting_scheme calc
_refine_ls_wR_factor_gt 0.0649
_refine_ls_wR_factor_ref 0.0683
_reflns_number_gt 11390
_reflns_number_total 12456
_reflns_threshold_expression >2sigma(I)
_cod_data_source_file om800816q_si_009.cif
_cod_data_source_block 08074
_cod_depositor_comments
;
The following automatic conversions were performed:

'_symmetry_cell_setting' value 'Orthorhombic' changed to
'orthorhombic' according to
/home/saulius/struct/CIF-dictionaries/cif_core.dic dictionary named
'cif_core.dic' version 2.4.1 from 2010-06-29.

Automatic conversion script
Id: cif_fix_values 1715 2011-07-08 13:25:40Z adriana 
;
_cod_database_code 4072396

loop_
_symmetry_equiv_pos_as_xyz
'x, y, z'
'-x+1/2, -y, z+1/2'
'-x, y+1/2, -z+1/2'
'x+1/2, -y+1/2, -z'

loop_
_atom_site_label
_atom_site_type_symbol
_atom_site_fract_x
_atom_site_fract_y
_atom_site_fract_z
_atom_site_U_iso_or_equiv
_atom_site_adp_type
_atom_site_occupancy
_atom_site_symmetry_multiplicity
_atom_site_calc_flag
_atom_site_refinement_flags
Mo1 Mo 0.268051(11) 0.693960(9) 0.762038(8) 0.01290(4) Uani 1 1 d .
C1 C 0.20880(14) 0.75312(12) 0.68654(11) 0.0164(4) Uani 1 1 d D
H1 H 0.1531(13) 0.7750(13) 0.7105(11) 0.020 Uiso 1 1 d D
C2 C 0.21779(15) 0.77879(12) 0.60867(10) 0.0177(4) Uani 1 1 d .
C3 C 0.31647(16) 0.75596(13) 0.57735(11) 0.0218(4) Uani 1 1 d .
H3A H 0.3681 0.7828 0.6046 0.033 Uiso 1 1 calc R
H3B H 0.3196 0.7733 0.5274 0.033 Uiso 1 1 calc R
H3C H 0.3251 0.6971 0.5800 0.033 Uiso 1 1 calc R
C4 C 0.13844(16) 0.73414(14) 0.56550(12) 0.0239(5) Uani 1 1 d .
H4A H 0.1494 0.6756 0.5683 0.036 Uiso 1 1 calc R
H4B H 0.1412 0.7514 0.5155 0.036 Uiso 1 1 calc R
H4C H 0.0744 0.7471 0.5853 0.036 Uiso 1 1 calc R
C5 C 0.19875(15) 0.87080(12) 0.60448(11) 0.0179(4) Uani 1 1 d .
C6 C 0.26674(17) 0.92489(12) 0.57762(10) 0.0207(4) Uani 1 1 d .
H6 H 0.3282 0.9051 0.5625 0.025 Uiso 1 1 calc R
C7 C 0.24697(16) 1.00775(13) 0.57230(11) 0.0252(5) Uani 1 1 d .
H7 H 0.2943 1.0434 0.5531 0.030 Uiso 1 1 calc R
C8 C 0.15864(18) 1.03757(14) 0.59502(13) 0.0291(5) Uani 1 1 d .
H8 H 0.1450 1.0939 0.5920 0.035 Uiso 1 1 calc R
C9 C 0.08963(18) 0.98445(14) 0.62243(13) 0.0298(5) Uani 1 1 d .
H9 H 0.0286 1.0045 0.6381 0.036 Uiso 1 1 calc R
C10 C 0.10967(16) 0.90267(13) 0.62684(12) 0.0246(4) Uani 1 1 d .
H10 H 0.0617 0.8671 0.6455 0.029 Uiso 1 1 calc R
N1 N 0.36540(12) 0.65318(9) 0.71426(8) 0.0149(3) Uani 1 1 d .
C11 C 0.44006(14) 0.61819(12) 0.67393(10) 0.0165(4) Uani 1 1 d .
C12 C 0.53887(15) 0.63701(12) 0.68868(11) 0.0184(4) Uani 1 1 d .
C121 C 0.56978(14) 0.67714(11) 0.75710(12) 0.0209(4) Uani 1 1 d .
H121 H 0.5116 0.7037 0.7789 0.025 Uiso 1 1 calc R
C122 C 0.60600(19) 0.61138(15) 0.80857(13) 0.0310(5) Uani 1 1 d .
H12A H 0.5546 0.5712 0.8160 0.046 Uiso 1 1 calc R
H12B H 0.6233 0.6362 0.8544 0.046 Uiso 1 1 calc R
H12C H 0.6633 0.5848 0.7882 0.046 Uiso 1 1 calc R
C123 C 0.64901(16) 0.74134(14) 0.74776(16) 0.0358(6) Uani 1 1 d .
H12D H 0.7103 0.7149 0.7350 0.054 Uiso 1 1 calc R
H12E H 0.6573 0.7712 0.7926 0.054 Uiso 1 1 calc R
H12F H 0.6301 0.7790 0.7098 0.054 Uiso 1 1 calc R
C13 C 0.60887(16) 0.61116(13) 0.63955(12) 0.0248(5) Uani 1 1 d .
H13 H 0.6751 0.6244 0.6477 0.030 Uiso 1 1 calc R
C14 C 0.58449(17) 0.56704(15) 0.57958(12) 0.0284(5) Uani 1 1 d .
H14 H 0.6330 0.5525 0.5459 0.034 Uiso 1 1 calc R
C15 C 0.48870(17) 0.54405(14) 0.56891(12) 0.0259(5) Uani 1 1 d .
H15 H 0.4730 0.5115 0.5287 0.031 Uiso 1 1 calc R
C16 C 0.41494(16) 0.56731(12) 0.61542(11) 0.0199(4) Uani 1 1 d .
C161 C 0.31311(16) 0.53425(13) 0.60527(12) 0.0234(4) Uani 1 1 d .
H161 H 0.2673 0.5689 0.6332 0.028 Uiso 1 1 calc R
C162 C 0.30870(19) 0.44804(14) 0.63559(13) 0.0324(5) Uani 1 1 d .
H16A H 0.3519 0.4127 0.6080 0.049 Uiso 1 1 calc R
H16B H 0.2420 0.4277 0.6324 0.049 Uiso 1 1 calc R
H16C H 0.3294 0.4486 0.6856 0.049 Uiso 1 1 calc R
C163 C 0.27952(19) 0.53373(15) 0.52755(12) 0.0334(5) Uani 1 1 d .
H16D H 0.2878 0.5879 0.5070 0.050 Uiso 1 1 calc R
H16E H 0.2108 0.5183 0.5254 0.050 Uiso 1 1 calc R
H16F H 0.3184 0.4947 0.5004 0.050 Uiso 1 1 calc R
O1 O 0.18973(11) 0.73731(8) 0.84927(7) 0.0184(3) Uani 1 1 d .
C21 C 0.12529(15) 0.73013(12) 0.90514(11) 0.0188(4) Uani 1 1 d .
C22 C 0.07755(17) 0.64673(13) 0.91105(12) 0.0234(4) Uani 1 1 d .
H22A H 0.0327 0.6389 0.8710 0.035 Uiso 1 1 calc R
H22B H 0.0416 0.6432 0.9561 0.035 Uiso 1 1 calc R
H22C H 0.1278 0.6047 0.9098 0.035 Uiso 1 1 calc R
C23 C 0.17772(16) 0.74740(13) 0.97637(11) 0.0233(4) Uani 1 1 d .
F1 F 0.23742(10) 0.68705(8) 0.99433(6) 0.0330(3) Uani 1 1 d .
F2 F 0.23194(10) 0.81495(8) 0.97543(7) 0.0332(3) Uani 1 1 d .
F3 F 0.11486(10) 0.75606(9) 1.03104(7) 0.0312(3) Uani 1 1 d .
C24 C 0.04424(16) 0.79570(14) 0.89656(12) 0.0267(5) Uani 1 1 d .
F4 F 0.01913(11) 0.80522(10) 0.82853(7) 0.0411(4) Uani 1 1 d .
F5 F -0.03644(10) 0.77746(9) 0.93299(8) 0.0368(3) Uani 1 1 d .
F6 F 0.07266(11) 0.86948(8) 0.91938(8) 0.0359(3) Uani 1 1 d .
P1 P 0.35214(4) 0.82673(3) 0.79416(3) 0.01713(10) Uani 1 1 d .
C25 C 0.43435(16) 0.87053(13) 0.72909(12) 0.0251(4) Uani 1 1 d .
H25A H 0.3968 0.8929 0.6893 0.038 Uiso 1 1 calc R
H25B H 0.4784 0.8286 0.7113 0.038 Uiso 1 1 calc R
H25C H 0.4722 0.9138 0.7516 0.038 Uiso 1 1 calc R
C26 C 0.42446(16) 0.82391(13) 0.87532(11) 0.0237(4) Uani 1 1 d .
H26A H 0.4450 0.8789 0.8878 0.036 Uiso 1 1 calc R
H26B H 0.4819 0.7900 0.8676 0.036 Uiso 1 1 calc R
H26C H 0.3855 0.8013 0.9143 0.036 Uiso 1 1 calc R
C27 C 0.26791(18) 0.90937(11) 0.80934(12) 0.0250(4) Uani 1 1 d .
H27A H 0.3043 0.9588 0.8204 0.038 Uiso 1 1 calc R
H27B H 0.2252 0.8959 0.8495 0.038 Uiso 1 1 calc R
H27C H 0.2287 0.9181 0.7663 0.038 Uiso 1 1 calc R
N2 N 0.19098(11) 0.57949(9) 0.77325(8) 0.0158(3) Uani 1 1 d .
C31 C 0.35084(15) 0.59123(12) 0.88747(10) 0.0188(4) Uani 1 1 d .
H31 H 0.3186 0.6406 0.8769 0.023 Uiso 1 1 calc R
C32 C 0.42901(16) 0.59199(14) 0.93449(12) 0.0242(4) Uani 1 1 d .
H32 H 0.4501 0.6417 0.9548 0.029 Uiso 1 1 calc R
C33 C 0.47633(16) 0.52059(14) 0.95185(12) 0.0245(5) Uani 1 1 d .
H33 H 0.5290 0.5209 0.9846 0.029 Uiso 1 1 calc R
C34 C 0.44571(16) 0.44855(14) 0.92078(12) 0.0243(4) Uani 1 1 d .
H34 H 0.4774 0.3993 0.9326 0.029 Uiso 1 1 calc R
C35 C 0.36907(16) 0.44810(13) 0.87257(12) 0.0229(4) Uani 1 1 d .
H35 H 0.3505 0.3985 0.8508 0.028 Uiso 1 1 calc R
C36 C 0.31826(15) 0.51942(12) 0.85517(11) 0.0178(4) Uani 1 1 d .
C37 C 0.23195(16) 0.51444(10) 0.81013(10) 0.0174(3) Uani 1 1 d .
C38 C 0.17743(16) 0.44500(13) 0.79827(12) 0.0249(4) Uani 1 1 d .
H38 H 0.1895 0.3928 0.8176 0.030 Uiso 1 1 calc R
C39 C 0.10155(15) 0.46629(12) 0.75257(12) 0.0254(5) Uani 1 1 d .
H39 H 0.0526 0.4310 0.7349 0.030 Uiso 1 1 calc R
C40 C 0.11050(14) 0.54820(11) 0.73756(12) 0.0188(4) Uani 1 1 d .
C41 C 0.03747(15) 0.59464(13) 0.69746(11) 0.0208(4) Uani 1 1 d .
C42 C 0.00314(15) 0.66973(13) 0.72053(11) 0.0226(4) Uani 1 1 d .
H42 H 0.0329 0.6946 0.7607 0.027 Uiso 1 1 calc R
C43 C -0.07310(16) 0.70922(15) 0.68679(12) 0.0285(5) Uani 1 1 d .
H43 H -0.0948 0.7603 0.7038 0.034 Uiso 1 1 calc R
C44 C -0.11745(16) 0.67363(17) 0.62797(13) 0.0349(6) Uani 1 1 d .
H44 H -0.1694 0.7003 0.6043 0.042 Uiso 1 1 calc R
C45 C -0.08503(18) 0.59874(17) 0.60421(13) 0.0347(6) Uani 1 1 d .
H45 H -0.1159 0.5736 0.5646 0.042 Uiso 1 1 calc R
C46 C -0.00792(17) 0.56025(15) 0.63783(13) 0.0300(5) Uani 1 1 d .
H46 H 0.0145 0.5097 0.6201 0.036 Uiso 1 1 calc R

loop_
_atom_site_aniso_label
_atom_site_aniso_U_11
_atom_site_aniso_U_22
_atom_site_aniso_U_33
_atom_site_aniso_U_23
_atom_site_aniso_U_13
_atom_site_aniso_U_12
Mo1 0.01469(6) 0.01220(6) 0.01181(6) -0.00064(6) 0.00105(6) -0.00032(6)
C1 0.0172(10) 0.0149(8) 0.0171(9) -0.0006(7) 0.0006(7) -0.0011(7)
C2 0.0208(10) 0.0174(8) 0.0148(9) 0.0019(7) 0.0007(7) 0.0037(8)
C3 0.0253(11) 0.0230(10) 0.0170(10) 0.0023(8) 0.0027(8) 0.0039(9)
C4 0.0258(11) 0.0248(11) 0.0211(11) 0.0018(9) -0.0027(9) -0.0034(9)
C5 0.0204(9) 0.0181(9) 0.0151(9) 0.0021(7) -0.0032(7) 0.0033(7)
C6 0.0193(8) 0.0235(9) 0.0194(9) 0.0014(7) -0.0029(9) 0.0011(9)
C7 0.0277(13) 0.0230(10) 0.0249(11) 0.0034(8) -0.0018(8) -0.0048(8)
C8 0.0336(13) 0.0196(10) 0.0340(13) 0.0019(9) -0.0028(10) 0.0058(9)
C9 0.0281(12) 0.0267(12) 0.0344(13) 0.0036(10) 0.0045(10) 0.0095(9)
C10 0.0235(10) 0.0222(10) 0.0280(12) 0.0075(9) 0.0035(9) 0.0012(8)
N1 0.0168(8) 0.0146(7) 0.0133(7) -0.0002(6) -0.0012(6) -0.0006(6)
C11 0.0187(9) 0.0162(9) 0.0145(9) 0.0017(7) 0.0016(7) 0.0014(7)
C12 0.0200(9) 0.0148(9) 0.0202(10) 0.0036(7) 0.0022(8) 0.0018(7)
C121 0.0178(8) 0.0185(9) 0.0263(10) -0.0004(8) 0.0006(8) 0.0006(7)
C122 0.0394(13) 0.0301(12) 0.0236(12) 0.0010(10) -0.0027(10) 0.0037(10)
C123 0.0249(11) 0.0265(11) 0.0559(18) -0.0022(11) -0.0004(11) -0.0060(8)
C13 0.0196(10) 0.0251(11) 0.0296(12) 0.0050(9) 0.0064(9) 0.0023(8)
C14 0.0271(11) 0.0337(13) 0.0244(11) 0.0009(9) 0.0101(9) 0.0079(10)
C15 0.0299(12) 0.0284(11) 0.0193(11) -0.0037(9) 0.0031(9) 0.0072(9)
C16 0.0231(10) 0.0196(10) 0.0170(10) -0.0004(8) -0.0003(8) 0.0046(8)
C161 0.0231(10) 0.0242(11) 0.0230(11) -0.0087(8) -0.0027(8) 0.0033(9)
C162 0.0338(13) 0.0300(12) 0.0335(13) -0.0058(10) 0.0042(10) -0.0047(10)
C163 0.0364(13) 0.0344(12) 0.0294(12) -0.0120(10) -0.0094(11) 0.0079(11)
O1 0.0245(7) 0.0146(7) 0.0162(7) -0.0007(5) 0.0064(6) 0.0006(6)
C21 0.0244(10) 0.0165(9) 0.0156(10) -0.0008(7) 0.0044(8) 0.0007(8)
C22 0.0297(11) 0.0202(10) 0.0203(10) -0.0008(8) 0.0070(9) -0.0030(9)
C23 0.0275(11) 0.0231(10) 0.0193(10) -0.0029(8) 0.0041(8) 0.0002(9)
F1 0.0384(7) 0.0381(7) 0.0225(6) -0.0009(6) -0.0042(6) 0.0106(7)
F2 0.0394(7) 0.0329(7) 0.0273(6) -0.0104(5) 0.0041(6) -0.0121(7)
F3 0.0375(8) 0.0387(8) 0.0174(6) -0.0050(6) 0.0097(6) 0.0000(6)
C24 0.0304(11) 0.0273(12) 0.0225(11) -0.0040(9) 0.0057(8) 0.0065(10)
F4 0.0550(9) 0.0409(8) 0.0273(7) -0.0023(7) -0.0054(6) 0.0264(8)
F5 0.0249(7) 0.0397(8) 0.0457(9) -0.0078(7) 0.0103(6) 0.0053(6)
F6 0.0454(9) 0.0191(7) 0.0433(9) -0.0055(6) 0.0085(7) 0.0086(6)
P1 0.0196(2) 0.0139(2) 0.0179(2) 0.00057(18) 0.00023(19) -0.00253(18)
C25 0.0281(11) 0.0217(10) 0.0253(12) 0.0072(9) 0.0018(9) -0.0047(8)
C26 0.0278(11) 0.0231(11) 0.0203(10) -0.0029(8) -0.0025(8) -0.0052(8)
C27 0.0296(10) 0.0150(9) 0.0304(11) -0.0028(8) 0.0020(10) 0.0000(9)
N2 0.0170(7) 0.0148(7) 0.0156(8) -0.0023(6) 0.0006(6) 0.0006(6)
C31 0.0220(10) 0.0180(9) 0.0166(9) 0.0006(7) -0.0001(8) -0.0001(8)
C32 0.0270(11) 0.0236(11) 0.0220(11) -0.0025(9) -0.0017(9) -0.0012(9)
C33 0.0204(10) 0.0329(12) 0.0202(11) 0.0007(9) -0.0026(8) 0.0036(9)
C34 0.0250(11) 0.0257(11) 0.0221(11) 0.0032(9) 0.0034(8) 0.0090(9)
C35 0.0250(11) 0.0191(10) 0.0247(11) -0.0026(8) 0.0038(8) 0.0040(8)
C36 0.0204(10) 0.0186(9) 0.0144(9) -0.0002(7) 0.0036(7) 0.0013(8)
C37 0.0204(8) 0.0139(8) 0.0179(9) -0.0006(7) 0.0020(8) 0.0008(8)
C38 0.0270(11) 0.0160(9) 0.0316(12) 0.0008(9) -0.0017(9) -0.0031(8)
C39 0.0241(10) 0.0197(9) 0.0325(14) -0.0049(9) -0.0024(9) -0.0068(8)
C40 0.0186(8) 0.0202(9) 0.0177(8) -0.0027(8) 0.0032(8) -0.0026(7)
C41 0.0161(9) 0.0271(11) 0.0192(10) 0.0006(8) 0.0009(7) -0.0023(8)
C42 0.0199(9) 0.0266(10) 0.0211(11) -0.0001(8) 0.0008(8) -0.0005(8)
C43 0.0220(10) 0.0339(13) 0.0298(12) 0.0047(10) 0.0037(9) 0.0033(9)
C44 0.0178(10) 0.0569(17) 0.0300(12) 0.0101(11) -0.0013(9) 0.0026(10)
C45 0.0261(12) 0.0543(17) 0.0238(12) -0.0052(11) -0.0075(9) -0.0025(11)
C46 0.0286(12) 0.0350(13) 0.0263(12) -0.0046(10) -0.0038(9) -0.0026(10)

loop_
_atom_type_symbol
_atom_type_description
_atom_type_scat_dispersion_real
_atom_type_scat_dispersion_imag
_atom_type_scat_source
C C 0.0033 0.0016 'International Tables Vol C Tables 4.2.6.8 and 6.1.1.4'
H H 0.0000 0.0000 'International Tables Vol C Tables 4.2.6.8 and 6.1.1.4'
N N 0.0061 0.0033 'International Tables Vol C Tables 4.2.6.8 and 6.1.1.4'
O O 0.0106 0.0060 'International Tables Vol C Tables 4.2.6.8 and 6.1.1.4'
F F 0.0171 0.0103 'International Tables Vol C Tables 4.2.6.8 and 6.1.1.4'
P P 0.1023 0.0942 'International Tables Vol C Tables 4.2.6.8 and 6.1.1.4'
Mo Mo -1.6832 0.6857 'International Tables Vol C Tables 4.2.6.8 and 6.1.1.4'

loop_
_geom_angle_atom_site_label_1
_geom_angle_atom_site_label_2
_geom_angle_atom_site_label_3
_geom_angle
N1 Mo1 C1 98.38(8)
N1 Mo1 O1 158.59(7)
C1 Mo1 O1 100.65(7)
N1 Mo1 N2 95.07(7)
C1 Mo1 N2 107.97(7)
O1 Mo1 N2 88.31(6)
N1 Mo1 P1 95.98(5)
C1 Mo1 P1 85.90(6)
O1 Mo1 P1 75.79(4)
N2 Mo1 P1 160.77(4)
C2 C1 Mo1 145.04(14)
C1 C2 C3 111.80(16)
C1 C2 C5 107.98(16)
C3 C2 C5 111.99(17)
C1 C2 C4 108.09(16)
C3 C2 C4 108.03(16)
C5 C2 C4 108.84(16)
C6 C5 C10 117.23(19)
C6 C5 C2 122.50(18)
C10 C5 C2 120.26(19)
C5 C6 C7 121.6(2)
C8 C7 C6 119.9(2)
C7 C8 C9 119.4(2)
C10 C9 C8 120.2(2)
C9 C10 C5 121.7(2)
C11 N1 Mo1 177.09(14)
N1 C11 C12 120.45(18)
N1 C11 C16 118.73(17)
C12 C11 C16 120.72(18)
C13 C12 C11 117.6(2)
C13 C12 C121 120.01(19)
C11 C12 C121 122.16(18)
C12 C121 C123 114.16(19)
C12 C121 C122 108.37(16)
C123 C121 C122 109.29(18)
C14 C13 C12 121.9(2)
C13 C14 C15 119.5(2)
C14 C15 C16 121.8(2)
C15 C16 C11 117.9(2)
C15 C16 C161 119.76(19)
C11 C16 C161 122.25(18)
C16 C161 C163 113.7(2)
C16 C161 C162 108.92(19)
C163 C161 C162 109.61(19)
C21 O1 Mo1 154.09(13)
O1 C21 C22 114.15(16)
O1 C21 C23 109.89(17)
C22 C21 C23 107.73(17)
O1 C21 C24 108.79(16)
C22 C21 C24 108.93(18)
C23 C21 C24 107.13(17)
F1 C23 F2 106.35(18)
F1 C23 F3 106.42(17)
F2 C23 F3 106.18(16)
F1 C23 C21 111.58(17)
F2 C23 C21 113.71(18)
F3 C23 C21 112.11(18)
F4 C24 F5 107.45(19)
F4 C24 F6 105.80(19)
F5 C24 F6 106.40(17)
F4 C24 C21 111.46(17)
F5 C24 C21 112.58(18)
F6 C24 C21 112.71(18)
C27 P1 C25 101.78(10)
C27 P1 C26 103.78(10)
C25 P1 C26 103.34(10)
C27 P1 Mo1 113.19(8)
C25 P1 Mo1 117.85(8)
C26 P1 Mo1 115.07(7)
C40 N2 C37 105.85(16)
C40 N2 Mo1 131.53(13)
C37 N2 Mo1 121.26(13)
C32 C31 C36 121.8(2)
C33 C32 C31 120.3(2)
C32 C33 C34 119.2(2)
C35 C34 C33 120.5(2)
C34 C35 C36 121.6(2)
C31 C36 C35 116.60(19)
C31 C36 C37 123.82(18)
C35 C36 C37 119.40(18)
C38 C37 N2 109.76(18)
C38 C37 C36 125.38(18)
N2 C37 C36 124.85(17)
C37 C38 C39 107.13(19)
C40 C39 C38 107.67(18)
C39 C40 N2 109.58(18)
C39 C40 C41 123.46(18)
N2 C40 C41 126.52(17)
C42 C41 C46 117.2(2)
C42 C41 C40 122.44(19)
C46 C41 C40 120.1(2)
C43 C42 C41 122.2(2)
C42 C43 C44 119.6(2)
C45 C44 C43 119.3(2)
C44 C45 C46 120.5(2)
C45 C46 C41 121.2(2)

loop_
_geom_bond_atom_site_label_1
_geom_bond_atom_site_label_2
_geom_bond_distance
Mo1 N1 1.7464(16)
Mo1 C1 1.903(2)
Mo1 O1 2.0846(14)
Mo1 N2 2.1779(16)
Mo1 P1 2.5514(5)
C1 C2 1.524(3)
C2 C3 1.527(3)
C2 C5 1.544(3)
C2 C4 1.546(3)
C5 C6 1.388(3)
C5 C10 1.399(3)
C6 C7 1.399(3)
C7 C8 1.379(3)
C8 C9 1.391(3)
C9 C10 1.381(3)
N1 C11 1.400(2)
C11 C12 1.422(3)
C11 C16 1.424(3)
C12 C13 1.399(3)
C12 C121 1.504(3)
C121 C123 1.531(3)
C121 C122 1.536(3)
C13 C14 1.380(3)
C14 C15 1.387(3)
C15 C16 1.392(3)
C16 C161 1.516(3)
C161 C163 1.528(3)
C161 C162 1.534(3)
O1 C21 1.377(2)
C21 C22 1.530(3)
C21 C23 1.544(3)
C21 C24 1.563(3)
C23 F1 1.335(3)
C23 F2 1.342(2)
C23 F3 1.348(2)
C24 F4 1.330(3)
C24 F5 1.338(3)
C24 F6 1.349(3)
P1 C27 1.813(2)
P1 C25 1.814(2)
P1 C26 1.818(2)
N2 C40 1.393(2)
N2 C37 1.396(2)
C31 C32 1.391(3)
C31 C36 1.405(3)
C32 C33 1.386(3)
C33 C34 1.390(3)
C34 C35 1.389(3)
C35 C36 1.408(3)
C36 C37 1.460(3)
C37 C38 1.388(3)
C38 C39 1.396(3)
C39 C40 1.387(3)
C40 C41 1.471(3)
C41 C42 1.396(3)
C41 C46 1.400(3)
C42 C43 1.388(3)
C43 C44 1.390(3)
C44 C45 1.388(4)
C45 C46 1.388(3)
